data_4346807
loop_
_publ_author_name
'Stevens, Charlotte J.'
'Prescimone, Alessandro'
'Tuna, Floriana'
'McInnes, Eric J. L.'
'Parsons, Simon'
'Morrison, Carole A.'
'Arnold, Polly L.'
'Love, Jason B.'

_publ_section_title
;
 Inter- versus Intramolecular Structural Manipulation of a Dichromium(II)
 Pacman Complex through Pressure Variation.
;
_journal_issue 1
_journal_name_full 'Inorganic chemistry'
_journal_page_first 214
_journal_page_last 220
_journal_paper_doi 10.1021/acs.inorgchem.5b02151
_journal_volume 55
_journal_year 2016
_chemical_compound_source C.Stevens
_chemical_formula_moiety 'C48 H46 Cr2 N8'
_chemical_formula_sum 'C48 H46 Cr2 N8'
_chemical_formula_weight 838.94
_space_group_IT_number 15
_space_group_name_Hall '-C 2yc'
_space_group_name_H-M_alt 'C 1 2/c 1'
_symmetry_cell_setting monoclinic
_symmetry_space_group_name_Hall '-C 2yc'
_symmetry_space_group_name_H-M 'C 1 2/c 1'
_atom_sites_solution_hydrogens difmap
_atom_sites_solution_primary 'from 0.137 GPa structure'
_audit_creation_date 2014-08-21
_audit_creation_method CRYSTALS_ver_14.52
_cell_angle_alpha 90
_cell_angle_beta 115.640(6)
_cell_angle_gamma 90
_cell_formula_units_Z 4
_cell_length_a 20.7681(19)
_cell_length_b 13.3809(16)
_cell_length_c 15.2439(17)
_cell_measurement_reflns_used 4129
_cell_measurement_temperature 300
_cell_measurement_theta_max 17
_cell_measurement_theta_min 3
_cell_volume 3819.1(7)
_computing_cell_refinement 'SAINT (Siemens ,1995)'
_computing_data_reduction 'SAINT (Siemens ,1995)'
_computing_molecular_graphics 'CAMERON (Watkin et al., 1996)'
_computing_publication_material 'CRYSTALS (Betteridge et al., 2003)'
_computing_structure_refinement 'CRYSTALS (Betteridge et al., 2003)'
_computing_structure_solution 'USER DEFINED STRUCTURE SOLUTION'
_diffrn_ambient_pressure 860000
_diffrn_ambient_temperature 300
_diffrn_measured_fraction_theta_full 0.666
_diffrn_measured_fraction_theta_max 0.666
_diffrn_measurement_device 'Rigaku Saturn 724 CCD'
_diffrn_measurement_device_type Area
_diffrn_measurement_method \w
_diffrn_radiation_monochromator silicon
_diffrn_radiation_type 'Synchrotron - Diamond Light Source Beamline I19'
_diffrn_radiation_wavelength 0.48590
_diffrn_reflns_av_R_equivalents 0.059
_diffrn_reflns_limit_h_max 22
_diffrn_reflns_limit_h_min -22
_diffrn_reflns_limit_k_max 13
_diffrn_reflns_limit_k_min -13
_diffrn_reflns_limit_l_max 16
_diffrn_reflns_limit_l_min -15
_diffrn_reflns_number 7557
_diffrn_reflns_theta_full 15.672
_diffrn_reflns_theta_max 15.672
_diffrn_reflns_theta_min 2.265
_diffrn_standards_number 0
_exptl_absorpt_coefficient_mu 0.224
_exptl_absorpt_correction_T_max 0.97
_exptl_absorpt_correction_T_min 0.78
_exptl_absorpt_correction_type multi-scan
_exptl_absorpt_process_details 'SADABS (Siemens, 1996)'
_exptl_crystal_colour 'dark brown'
_exptl_crystal_density_diffrn 1.459
_exptl_crystal_density_method 'not measured'
_exptl_crystal_description block
_exptl_crystal_F_000 1752
_exptl_crystal_recrystallization_method
; 
 
;
_exptl_crystal_size_max 0.080
_exptl_crystal_size_mid 0.060
_exptl_crystal_size_min 0.050
_refine_diff_density_max 0.39
_refine_diff_density_min -0.35
_refine_ls_extinction_method None
_refine_ls_goodness_of_fit_ref 1.0958
_refine_ls_hydrogen_treatment constr
_refine_ls_matrix_type full
_refine_ls_number_parameters 262
_refine_ls_number_reflns 1423
_refine_ls_number_restraints 82
_refine_ls_R_factor_all 0.0768
_refine_ls_R_factor_gt 0.0526
_refine_ls_shift/su_max 0.0005472
_refine_ls_shift/su_mean 0.0000359
_refine_ls_structure_factor_coef F
_refine_ls_weighting_details
;
 Method, part 1, Chebychev polynomial, (Watkin, 1994, Prince, 1982) 
 [weight] = 1.0/[A~0~*T~0~(x)+A~1~*T~1~(x) ... +A~n-1~]*T~n-1~(x)] 
 where A~i~ are the Chebychev coefficients listed below and x= Fcalc/Fmax 
 Method = Robust Weighting (Prince, 1982) 
 W = [weight] * [1-(deltaF/6*sigmaF)^2^]^2^ 
 A~i~ are: 
 0.485 0.433 0.408 0.217 0.223 
;
_refine_ls_weighting_scheme calc
_refine_ls_wR_factor_all 0.0652
_refine_ls_wR_factor_gt 0.0434
_refine_ls_wR_factor_ref 0.0434
_reflns_limit_h_max 20
_reflns_limit_h_min -22
_reflns_limit_k_max 13
_reflns_limit_k_min 0
_reflns_limit_l_max 16
_reflns_limit_l_min 0
_reflns_number_gt 1423
_reflns_number_total 1834
_reflns_threshold_expression I>2.0\s(I)
_oxford_diffrn_Wilson_B_factor 0.00
_oxford_diffrn_Wilson_scale 0.00
_oxford_refine_ls_r_factor_ref 0.0526
_oxford_refine_ls_scale 0.1059(3)
_oxford_reflns_number_all 1812
_oxford_reflns_threshold_expression_ref I>2.0\s(I)
_oxford_structure_analysis_title 'crpak2_0m in C2/c'
_cod_data_source_file 0_86GPa.cif
_cod_data_source_block 0_86GPa
_cod_original_cell_volume 3819.1(4)
_cod_original_sg_symbol_H-M 'C 1 2/c 1 '
_cod_database_code 4346807

loop_
_symmetry_equiv_pos_as_xyz
x,y,z
-x,-y,-z
x+1/2,y+1/2,z
-x+1/2,-y+1/2,-z
-x,y,-z+1/2
x,-y,z+1/2
-x+1/2,y+1/2,-z+1/2
x+1/2,-y+1/2,z+1/2

loop_
_atom_site_label
_atom_site_type_symbol
_atom_site_fract_x
_atom_site_fract_y
_atom_site_fract_z
_atom_site_U_iso_or_equiv
_atom_site_occupancy
_atom_site_adp_type
_atom_site_refinement_flags_posn
_atom_site_refinement_flags_adp
Cr1 Cr 0.58209(3) 0.66166(5) 0.77632(5) 0.0273 1.0000 Uani . .
N1 N 0.54040(17) 0.7279(3) 0.8662(3) 0.0268 1.0000 Uani . U
N2 N 0.58450(16) 0.5451(3) 0.8575(2) 0.0248 1.0000 Uani . U
N3 N 0.64598(16) 0.5829(3) 0.7383(2) 0.0246 1.0000 Uani . U
N4 N 0.60066(17) 0.7616(3) 0.6857(3) 0.0274 1.0000 Uani . U
C1 C 0.54078(19) 0.6623(3) 0.9322(3) 0.0249 1.0000 Uani . U
C2 C 0.56503(19) 0.5647(3) 0.9310(3) 0.0236 1.0000 Uani . U
C3 C 0.5825(2) 0.4809(3) 0.9931(3) 0.0302 1.0000 Uani . U
C4 C 0.6146(2) 0.4121(3) 0.9546(3) 0.0335 1.0000 Uani . U
C5 C 0.61592(19) 0.4552(3) 0.8721(3) 0.0261 1.0000 Uani . U
C6 C 0.6418(2) 0.4123(3) 0.8010(3) 0.0277 1.0000 Uani . U
C7 C 0.6948(2) 0.3273(3) 0.8486(4) 0.0419 1.0000 Uani . U
C8 C 0.5764(2) 0.3713(3) 0.7128(3) 0.0369 1.0000 Uani . U
C9 C 0.6754(2) 0.4924(3) 0.7613(3) 0.0231 1.0000 Uani . U
C10 C 0.7312(2) 0.4854(3) 0.7335(3) 0.0329 1.0000 Uani . U
C11 C 0.7360(2) 0.5766(3) 0.6929(3) 0.0332 1.0000 Uani . U
C12 C 0.68200(19) 0.6384(3) 0.6964(3) 0.0256 1.0000 Uani . U
C13 C 0.6521(2) 0.7332(3) 0.6638(3) 0.0276 1.0000 Uani . U
C14 C 0.5550(2) 0.8453(3) 0.6515(3) 0.0235 1.0000 Uani . U
C15 C 0.5765(2) 0.9415(3) 0.6456(3) 0.0309 1.0000 Uani . U
C16 C 0.5296(2) 1.0219(3) 0.6256(3) 0.0348 1.0000 Uani . U
C17 C 0.5569(3) 1.1256(4) 0.6223(4) 0.0537 1.0000 Uani . U
C18 C 0.5932(3) 1.0879(4) 0.9056(5) 0.0599 1.0000 Uani . U
C19 C 0.5409(2) 1.0039(3) 0.8891(3) 0.0361 1.0000 Uani . U
C20 C 0.5624(2) 0.9062(3) 0.8854(3) 0.0300 1.0000 Uani . U
C21 C 0.5165(2) 0.8274(3) 0.8690(3) 0.0256 1.0000 Uani . U
C22 C 0.7753(3) 0.7684(5) 0.9323(4) 0.0575 1.0000 Uani . U
C23 C 0.7613(3) 0.6725(5) 0.9492(4) 0.0586 1.0000 Uani . U
C24 C 0.7351(3) 0.6540(4) 1.0169(4) 0.0586 1.0000 Uani . U
H11 H 0.5249 0.6815 0.9796 0.0299 1.0000 Uiso R .
H31 H 0.5744 0.4728 1.0495 0.0357 1.0000 Uiso R .
H41 H 0.6321 0.3477 0.9801 0.0400 1.0000 Uiso R .
H71 H 0.7106 0.3011 0.8033 0.0502 1.0000 Uiso R .
H72 H 0.7347 0.3520 0.9040 0.0502 1.0000 Uiso R .
H73 H 0.6721 0.2759 0.8681 0.0502 1.0000 Uiso R .
H81 H 0.5914 0.3439 0.6672 0.0439 1.0000 Uiso R .
H82 H 0.5435 0.4240 0.6831 0.0439 1.0000 Uiso R .
H83 H 0.5541 0.3208 0.7339 0.0439 1.0000 Uiso R .
H101 H 0.7607 0.4287 0.7413 0.0390 1.0000 Uiso R .
H111 H 0.7691 0.5938 0.6676 0.0392 1.0000 Uiso R .
H131 H 0.6685 0.7749 0.6273 0.0326 1.0000 Uiso R .
H151 H 0.6242 0.9532 0.6553 0.0372 1.0000 Uiso R .
H171 H 0.5194 1.1726 0.6081 0.0648 1.0000 Uiso R .
H172 H 0.5951 1.1412 0.6835 0.0648 1.0000 Uiso R .
H173 H 0.5733 1.1284 0.5731 0.0648 1.0000 Uiso R .
H181 H 0.6380 1.0612 0.9143 0.0722 1.0000 Uiso R .
H182 H 0.5990 1.1245 0.9619 0.0722 1.0000 Uiso R .
H183 H 0.5755 1.1309 0.8506 0.0722 1.0000 Uiso R .
H201 H 0.6099 0.8939 0.8944 0.0363 1.0000 Uiso R .
H221 H 0.7926 0.7813 0.8851 0.0689 1.0000 Uiso R .
H231 H 0.7694 0.6187 0.9146 0.0701 1.0000 Uiso R .
H241 H 0.7246 0.5875 1.0284 0.0699 1.0000 Uiso R .

loop_
_atom_site_aniso_label
_atom_site_aniso_U_11
_atom_site_aniso_U_22
_atom_site_aniso_U_33
_atom_site_aniso_U_23
_atom_site_aniso_U_13
_atom_site_aniso_U_12
Cr1 0.0321(4) 0.0229(5) 0.0354(4) 0.0067(3) 0.0224(3) 0.0076(3)
N1 0.0282(17) 0.0245(18) 0.0310(19) 0.0019(13) 0.0160(15) 0.0062(13)
N2 0.0255(17) 0.0242(19) 0.0306(18) 0.0044(13) 0.0176(14) 0.0034(12)
N3 0.0253(16) 0.0245(18) 0.0274(19) -0.0023(13) 0.0146(14) -0.0002(12)
N4 0.0314(17) 0.0251(19) 0.0285(19) 0.0053(13) 0.0156(14) 0.0017(12)
C1 0.0245(18) 0.023(2) 0.028(2) -0.0010(14) 0.0125(16) 0.0024(16)
C2 0.026(2) 0.022(2) 0.025(2) 0.0020(14) 0.0135(16) 0.0018(15)
C3 0.041(2) 0.028(2) 0.023(2) 0.0066(14) 0.0154(18) 0.0041(17)
C4 0.039(2) 0.029(3) 0.034(2) 0.0095(16) 0.0169(19) 0.0121(18)
C5 0.0252(19) 0.024(2) 0.0264(19) 0.0031(14) 0.0090(16) 0.0046(15)
C6 0.0255(19) 0.020(2) 0.042(2) 0.0011(15) 0.0185(15) 0.0063(13)
C7 0.048(2) 0.029(3) 0.056(3) 0.011(2) 0.028(2) 0.0173(19)
C8 0.043(2) 0.028(3) 0.044(2) -0.0071(18) 0.0225(18) -0.0068(17)
C9 0.0223(17) 0.024(2) 0.021(2) -0.0046(14) 0.0080(14) 0.0007(13)
C10 0.0248(19) 0.042(3) 0.034(3) -0.0034(18) 0.0148(17) 0.0038(17)
C11 0.023(2) 0.043(3) 0.037(3) -0.0040(18) 0.0162(18) -0.0013(16)
C12 0.0229(18) 0.029(2) 0.027(2) -0.0062(15) 0.0128(15) -0.0071(13)
C13 0.0227(19) 0.033(2) 0.027(2) -0.0006(16) 0.0108(16) -0.0073(14)
C14 0.0284(15) 0.0227(17) 0.021(2) 0.0049(15) 0.0125(16) -0.0007(12)
C15 0.032(2) 0.0279(19) 0.031(2) 0.0009(17) 0.012(2) -0.0094(13)
C16 0.0514(19) 0.023(2) 0.027(2) -0.0001(17) 0.014(2) -0.0052(14)
C17 0.089(4) 0.023(2) 0.048(3) -0.002(2) 0.029(3) -0.011(2)
C18 0.079(3) 0.034(3) 0.078(4) -0.009(3) 0.045(4) -0.025(2)
C19 0.048(2) 0.026(2) 0.032(2) -0.0055(18) 0.015(2) -0.0118(15)
C20 0.0269(19) 0.033(2) 0.031(2) -0.0009(17) 0.0130(18) -0.0028(13)
C21 0.0269(15) 0.0210(18) 0.025(2) -0.0008(16) 0.0079(17) 0.0037(12)
C22 0.042(3) 0.086(4) 0.038(3) 0.003(2) 0.011(2) -0.015(3)
C23 0.046(3) 0.064(4) 0.051(3) -0.013(3) 0.008(2) -0.001(3)
C24 0.048(3) 0.052(4) 0.057(3) 0.007(2) 0.004(2) -0.015(3)

loop_
_atom_type_symbol
_atom_type_scat_dispersion_real
_atom_type_scat_dispersion_imag
_atom_type_scat_Cromer_Mann_a1
_atom_type_scat_Cromer_Mann_b1
_atom_type_scat_Cromer_Mann_a2
_atom_type_scat_Cromer_Mann_b2
_atom_type_scat_Cromer_Mann_a3
_atom_type_scat_Cromer_Mann_b3
_atom_type_scat_Cromer_Mann_a4
_atom_type_scat_Cromer_Mann_b4
_atom_type_scat_Cromer_Mann_c
_atom_type_scat_source
C 0.0006 0.0007 2.3100 20.8439 1.0200 10.2075 1.5886 0.5687 0.8650 51.6512 0.2156 'International Tables Vol C 4.2.6.8 and 6.1.1.4'
H 0.0000 0.0000 0.4930 10.5109 0.3229 26.1257 0.1402 3.1424 0.0408 57.7998 0.0030 'International Tables Vol C 4.2.6.8 and 6.1.1.4'
N 0.0016 0.0014 12.2126 0.0057 3.1322 9.8933 2.0125 28.9975 1.1663 0.5826 -11.5290 'International Tables Vol C 4.2.6.8 and 6.1.1.4'
Cr 0.2102 0.3048 10.6406 6.1038 7.3537 0.3920 3.3240 20.2626 1.4922 98.7399 1.1832 'International Tables Vol C 4.2.6.8 and 6.1.1.4'

loop_
_geom_angle_atom_site_label_1
_geom_angle_site_symmetry_1
_geom_angle_atom_site_label_2
_geom_angle_atom_site_label_3
_geom_angle_site_symmetry_3
_geom_angle
_geom_angle_publ_flag
N1 . Cr1 N2 . 80.29(14) yes
N1 . Cr1 N3 . 159.38(13) yes
N2 . Cr1 N3 . 85.65(14) yes
N1 . Cr1 N4 . 114.11(14) yes
N2 . Cr1 N4 . 164.34(13) yes
N3 . Cr1 N4 . 78.82(14) yes
Cr1 . N1 C1 . 110.1(3) yes
Cr1 . N1 C21 . 131.1(3) yes
C1 . N1 C21 . 118.7(4) yes
Cr1 . N2 C2 . 115.1(3) yes
Cr1 . N2 C5 . 133.7(3) yes
C2 . N2 C5 . 109.2(3) yes
Cr1 . N3 C9 . 134.4(3) yes
Cr1 . N3 C12 . 114.5(3) yes
C9 . N3 C12 . 109.3(3) yes
Cr1 . N4 C13 . 113.0(3) yes
Cr1 . N4 C14 . 117.9(3) yes
C13 . N4 C14 . 129.0(4) yes
N1 . C1 C2 . 119.2(4) yes
N1 . C1 H11 . 120.4 no
C2 . C1 H11 . 120.4 no
C1 . C2 N2 . 115.0(3) yes
C1 . C2 C3 . 136.1(4) yes
N2 . C2 C3 . 108.5(4) yes
C2 . C3 C4 . 105.7(4) yes
C2 . C3 H31 . 127.1 no
C4 . C3 H31 . 127.1 no
C3 . C4 C5 . 107.7(4) yes
C3 . C4 H41 . 126.2 no
C5 . C4 H41 . 126.2 no
C4 . C5 N2 . 108.9(4) yes
C4 . C5 C6 . 129.8(4) yes
N2 . C5 C6 . 121.2(4) yes
C5 . C6 C7 . 110.3(4) yes
C5 . C6 C8 . 107.9(3) yes
C7 . C6 C8 . 109.3(4) yes
C5 . C6 C9 . 112.3(4) yes
C7 . C6 C9 . 110.4(3) yes
C8 . C6 C9 . 106.5(4) yes
C6 . C7 H71 . 109.4 no
C6 . C7 H72 . 109.5 no
H71 . C7 H72 . 109.5 no
C6 . C7 H73 . 109.5 no
H71 . C7 H73 . 109.5 no
H72 . C7 H73 . 109.5 no
C6 . C8 H81 . 109.4 no
C6 . C8 H82 . 109.5 no
H81 . C8 H82 . 109.5 no
C6 . C8 H83 . 109.5 no
H81 . C8 H83 . 109.5 no
H82 . C8 H83 . 109.5 no
C6 . C9 N3 . 120.2(3) yes
C6 . C9 C10 . 130.4(4) yes
N3 . C9 C10 . 109.0(4) yes
C9 . C10 C11 . 107.7(4) yes
C9 . C10 H101 . 126.1 no
C11 . C10 H101 . 126.2 no
C10 . C11 C12 . 106.6(4) yes
C10 . C11 H111 . 126.6 no
C12 . C11 H111 . 126.7 no
C11 . C12 N3 . 107.4(4) yes
C11 . C12 C13 . 138.8(4) yes
N3 . C12 C13 . 113.6(3) yes
C12 . C13 N4 . 117.3(4) yes
C12 . C13 H131 . 121.4 no
N4 . C13 H131 . 121.3 no
N4 . C14 C21 5_656 115.1(3) yes
N4 . C14 C15 . 125.5(4) yes
C21 5_656 C14 C15 . 119.2(4) yes
C14 . C15 C16 . 121.4(4) yes
C14 . C15 H151 . 119.3 no
C16 . C15 H151 . 119.4 no
C19 5_656 C16 C15 . 119.0(4) yes
C19 5_656 C16 C17 . 122.3(4) yes
C15 . C16 C17 . 118.7(4) yes
C16 . C17 H171 . 109.4 no
C16 . C17 H172 . 109.6 no
H171 . C17 H172 . 109.5 no
C16 . C17 H173 . 109.4 no
H171 . C17 H173 . 109.5 no
H172 . C17 H173 . 109.5 no
C19 . C18 H181 . 109.5 no
C19 . C18 H182 . 109.6 no
H181 . C18 H182 . 109.5 no
C19 . C18 H183 . 109.3 no
H181 . C18 H183 . 109.5 no
H182 . C18 H183 . 109.5 no
C18 . C19 C16 5_656 121.8(5) yes
C18 . C19 C20 . 119.1(5) yes
C16 5_656 C19 C20 . 119.1(4) yes
C19 . C20 C21 . 121.3(4) yes
C19 . C20 H201 . 119.3 no
C21 . C20 H201 . 119.3 no
N1 . C21 C14 5_656 120.1(3) yes
N1 . C21 C20 . 119.9(4) yes
C14 5_656 C21 C20 . 119.8(4) yes
C24 4_667 C22 C23 . 120.6(6) yes
C24 4_667 C22 H221 . 119.7 no
C23 . C22 H221 . 119.8 no
C22 . C23 C24 . 119.7(5) yes
C22 . C23 H231 . 120.2 no
C24 . C23 H231 . 120.1 no
C23 . C24 C22 4_667 119.8(6) yes
C23 . C24 H241 . 120.1 no
C22 4_667 C24 H241 . 120.1 no

loop_
_geom_bond_atom_site_label_1
_geom_bond_atom_site_label_2
_geom_bond_site_symmetry_2
_geom_bond_distance
_geom_bond_publ_flag
Cr1 N1 . 2.106(4) yes
Cr1 N2 . 1.977(4) yes
Cr1 N3 . 1.967(3) yes
Cr1 N4 . 2.075(3) yes
N1 C1 . 1.333(6) yes
N1 C21 . 1.429(5) yes
N2 C2 . 1.371(5) yes
N2 C5 . 1.341(5) yes
N3 C9 . 1.333(5) yes
N3 C12 . 1.391(5) yes
N4 C13 . 1.306(5) yes
N4 C14 . 1.413(5) yes
C1 C2 . 1.404(6) yes
C1 H11 . 0.950 no
C2 C3 . 1.409(6) yes
C3 C4 . 1.406(6) yes
C3 H31 . 0.950 no
C4 C5 . 1.395(6) yes
C4 H41 . 0.950 no
C5 C6 . 1.516(6) yes
C6 C7 . 1.531(6) yes
C6 C8 . 1.540(6) yes
C6 C9 . 1.538(6) yes
C7 H71 . 0.950 no
C7 H72 . 0.950 no
C7 H73 . 0.950 no
C8 H81 . 0.950 no
C8 H82 . 0.950 no
C8 H83 . 0.950 no
C9 C10 . 1.400(6) yes
C10 C11 . 1.391(6) yes
C10 H101 . 0.950 no
C11 C12 . 1.413(6) yes
C11 H111 . 0.950 no
C12 C13 . 1.405(6) yes
C13 H131 . 0.950 no
C14 C21 5_656 1.399(5) yes
C14 C15 . 1.378(6) yes
C15 C16 . 1.394(6) yes
C15 H151 . 0.950 no
C16 C19 5_656 1.402(7) yes
C16 C17 . 1.508(6) yes
C17 H171 . 0.950 no
C17 H172 . 0.950 no
C17 H173 . 0.950 no
C18 C19 . 1.507(6) yes
C18 H181 . 0.950 no
C18 H182 . 0.950 no
C18 H183 . 0.950 no
C19 C20 . 1.391(6) yes
C20 C21 . 1.370(6) yes
C20 H201 . 0.950 no
C22 C24 4_667 1.368(9) yes
C22 C23 . 1.364(8) yes
C22 H221 . 0.950 no
C23 C24 . 1.382(9) yes
C23 H231 . 0.950 no
C24 H241 . 0.950 no
